data_2100307
loop_
_publ_author_name
'Bendeif, El-eulmi'
'Dahaoui, Slimane'
'Fran\,cois, Michel'
'Benali-Cherif, Nourredine'
'Lecomte, Claude'

_publ_section_title
;
 Isostructural phase transition in <i>m</i>-carboxyphenylammonium
 monohydrogenphosphite
;
_journal_issue 6
_journal_name_full 'Acta Crystallographica Section B'
_journal_page_first 700
_journal_page_last 709
_journal_paper_doi 10.1107/S0108768105026686
_journal_volume 61
_journal_year 2005
_chemical_formula_iupac '(C7 H8 N O2) +,(H2 P O3) -'
_chemical_formula_moiety 'C7 H8 N O2, H2 O3 P'
_chemical_formula_structural 'C7 H10 N1 O5 P1'
_chemical_formula_sum 'C7 H10 N O5 P'
_chemical_formula_weight 219.13
_chemical_name_common 'm-carboxyphenyl ammonium monohydrogenphosphite'
_space_group_IT_number 14
_symmetry_cell_setting monoclinic
_symmetry_space_group_name_Hall '-P 2ybc'
_symmetry_space_group_name_H-M 'P 1 21/c 1'
_cell_angle_alpha 90.00
_cell_angle_beta 104.73(3)
_cell_angle_gamma 90.00
_cell_formula_units_Z 4
_cell_length_a 13.036(3)
_cell_length_b 11.538(2)
_cell_length_c 6.6366(13)
_cell_measurement_reflns_used 9599
_cell_measurement_temperature 293(2)
_cell_measurement_theta_max 30.00
_cell_measurement_theta_min 4.75
_cell_volume 965.4(4)
_computing_cell_refinement 'CrysAlis RED (Oxford Diffraction, 2004)'
_computing_data_collection 'CrysAlis CCD (Oxford Diffraction, 2004)'
_computing_data_reduction 'CrysAlis RED (Oxford Diffraction, 2004)'
_computing_molecular_graphics 'ORTEPIII (Farrugia, 1997)'
_computing_publication_material 'WinGX publication routines (Farrugia, 1999)'
_computing_structure_refinement 'SHELXL-97 (Sheldrick, 1997)'
_computing_structure_solution 'SHELXS-97 (Sheldrick, 1997)'
_diffrn_ambient_temperature 293(2)
_diffrn_measured_fraction_theta_full 0.7035
_diffrn_measured_fraction_theta_max 0.993
_diffrn_measurement_device Xcalibur-Saphire2
_diffrn_measurement_method \w
_diffrn_radiation_monochromator graphite
_diffrn_radiation_source 'fine-focus sealed tube'
_diffrn_radiation_type MoK\a
_diffrn_radiation_wavelength 0.71073
_diffrn_reflns_av_R_equivalents 0.041
_diffrn_reflns_av_sigmaI/netI 0.0373
_diffrn_reflns_limit_h_max 18
_diffrn_reflns_limit_h_min -17
_diffrn_reflns_limit_k_max 0
_diffrn_reflns_limit_k_min -16
_diffrn_reflns_limit_l_max 0
_diffrn_reflns_limit_l_min -9
_diffrn_reflns_number 26411
_diffrn_reflns_theta_max 30.00
_diffrn_reflns_theta_min 4.75
_exptl_absorpt_coefficient_mu 0.281
_exptl_absorpt_correction_T_max 0.946
_exptl_absorpt_correction_T_min 0.896
_exptl_absorpt_correction_type integration
_exptl_absorpt_process_details 'Absorb, (DeTitta, 1985)'
_exptl_crystal_colour brown
_exptl_crystal_density_diffrn 1.508
_exptl_crystal_density_method 'not measured'
_exptl_crystal_description plate
_exptl_crystal_F_000 456
_exptl_crystal_size_max 0.40
_exptl_crystal_size_mid 0.40
_exptl_crystal_size_min 0.20
_refine_diff_density_max 0.273
_refine_diff_density_min -0.336
_refine_ls_extinction_method none
_refine_ls_goodness_of_fit_ref 0.993
_refine_ls_hydrogen_treatment mixed
_refine_ls_matrix_type full
_refine_ls_number_parameters 165
_refine_ls_number_reflns 2807
_refine_ls_number_restraints 0
_refine_ls_restrained_S_all 0.993
_refine_ls_R_factor_all 0.0534
_refine_ls_R_factor_gt 0.0371
_refine_ls_shift/su_max 0.000
_refine_ls_shift/su_mean 0.000
_refine_ls_structure_factor_coef Fsqd
_refine_ls_weighting_details 'calc w=1/[\s^2^(Fo^2^)+(0.0639P)^2^+0.0000P] where P=(Fo^2^+2Fc^2^)/3'
_refine_ls_weighting_scheme calc
_refine_ls_wR_factor_gt 0.0992
_refine_ls_wR_factor_ref 0.1034
_reflns_number_gt 2063
_reflns_number_total 2807
_reflns_threshold_expression >2sigma(I)
_cod_data_source_file ck5008.cif
_cod_data_source_block m-CPAMP_293K
_cod_depositor_comments
;
The following automatic conversions were performed:

'_geom_torsion_publ_flag' value 'Y' changed to 'y' according to
/home/saulius/struct/CIF-dictionaries/cif_core.dic dictionary named
'cif_core.dic' version 2.4.1 from 2010-06-29 (4 times).

Automatic conversion script
Id: cif_fix_values 1715 2011-07-08 13:25:40Z adriana 
;
_cod_original_sg_symbol_H-M 'P 21/c'
_cod_original_formula_sum 'C7 H10 N1 O5 P1'
_cod_database_code 2100307

loop_
_symmetry_equiv_pos_as_xyz
'x, y, z'
'-x, y+1/2, -z+1/2'
'-x, -y, -z'
'x, -y-1/2, z-1/2'

loop_
_atom_site_label
_atom_site_fract_x
_atom_site_fract_y
_atom_site_fract_z
_atom_site_U_iso_or_equiv
_atom_site_adp_type
_atom_site_calc_flag
_atom_site_refinement_flags
_atom_site_occupancy
_atom_site_disorder_assembly
_atom_site_disorder_group
_atom_site_type_symbol
H5 0.1278(14) 0.6071(16) 0.008(2) 0.050(5) Uiso d . 1 . . H
H6 0.1955(12) 0.8086(13) 0.104(2) 0.035(4) Uiso d . 1 . . H
H3 0.4417(12) 0.5040(14) 0.225(2) 0.044(4) Uiso d . 1 . . H
H12 0.0527(12) 0.2268(14) -0.017(2) 0.048(4) Uiso d . 1 . . H
H7 0.3723(14) 0.8526(16) 0.211(3) 0.058(5) Uiso d . 1 . . H
H8 0.1949(14) 0.4182(14) -0.060(3) 0.049(4) Uiso d . 1 . . H
H10 0.2138(19) 0.3977(18) 0.181(3) 0.082(6) Uiso d . 1 . . H
H9 0.3012(19) 0.3710(18) 0.079(3) 0.080(7) Uiso d . 1 . . H
P1 0.10445(3) 0.13531(3) -0.01752(6) 0.03572(13) Uani d . 1 . . P
O3 0.20964(7) 0.16772(9) -0.05157(17) 0.0454(3) Uani d . 1 . . O
O4 0.10345(9) 0.06901(10) 0.17558(15) 0.0533(3) Uani d . 1 . . O
O5 0.04365(10) 0.06885(13) -0.21676(16) 0.0639(4) Uani d . 1 . . O
H11 0.001(2) 0.016(2) -0.196(4) 0.096 Uiso d . 1 . . H
N1 0.24297(9) 0.42377(10) 0.0673(2) 0.0358(3) Uani d . 1 . . N
O1 0.59823(8) 0.61087(9) 0.35419(18) 0.0478(3) Uani d . 1 . . O
O2 0.56758(8) 0.80059(8) 0.36805(19) 0.0511(3) Uani d . 1 . . O
C1 0.53616(10) 0.70225(11) 0.3236(2) 0.0345(3) Uani d . 1 . . C
C2 0.42153(10) 0.67703(11) 0.2333(2) 0.0320(3) Uani d . 1 . . C
C3 0.38699(10) 0.56395(11) 0.1909(2) 0.0331(3) Uani d . 1 . . C
C4 0.27981(10) 0.54327(11) 0.11227(19) 0.0324(3) Uani d . 1 . . C
C5 0.20668(11) 0.63335(12) 0.0767(2) 0.0387(3) Uani d . 1 . . C
C6 0.24259(11) 0.74588(13) 0.1175(2) 0.0408(3) Uani d . 1 . . C
C7 0.34918(11) 0.76837(12) 0.1949(2) 0.0373(3) Uani d . 1 . . C
H1 0.6608(16) 0.6387(15) 0.395(3) 0.056 Uiso d . 1 . . H

loop_
_atom_site_aniso_label
_atom_site_aniso_U_11
_atom_site_aniso_U_22
_atom_site_aniso_U_33
_atom_site_aniso_U_12
_atom_site_aniso_U_13
_atom_site_aniso_U_23
P1 0.02716(18) 0.0416(2) 0.0360(2) -0.00476(13) 0.00350(13) 0.00284(14)
O3 0.0274(5) 0.0541(6) 0.0519(7) -0.0065(4) 0.0049(4) 0.0041(5)
O4 0.0521(6) 0.0694(8) 0.0317(5) -0.0281(5) -0.0018(4) 0.0040(5)
O5 0.0619(8) 0.0905(10) 0.0334(6) -0.0415(7) 0.0016(5) 0.0026(5)
N1 0.0299(6) 0.0391(6) 0.0349(7) -0.0036(5) 0.0019(5) -0.0003(5)
O1 0.0315(5) 0.0376(6) 0.0656(7) 0.0022(4) -0.0039(5) -0.0003(5)
O2 0.0367(6) 0.0365(6) 0.0750(8) -0.0043(4) 0.0046(5) -0.0064(5)
C1 0.0333(7) 0.0346(7) 0.0347(7) -0.0018(5) 0.0067(5) 0.0000(5)
C2 0.0304(6) 0.0349(6) 0.0295(6) 0.0015(5) 0.0054(5) 0.0012(5)
C3 0.0296(6) 0.0334(7) 0.0335(7) 0.0021(5) 0.0031(5) 0.0020(5)
C4 0.0296(6) 0.0368(7) 0.0288(6) 0.0004(5) 0.0040(5) 0.0010(5)
C5 0.0288(6) 0.0469(8) 0.0382(7) 0.0039(5) 0.0045(5) -0.0015(6)
C6 0.0383(7) 0.0423(7) 0.0394(7) 0.0123(6) 0.0057(6) -0.0025(6)
C7 0.0416(7) 0.0352(7) 0.0334(7) 0.0047(6) 0.0067(5) -0.0034(5)

loop_
_atom_type_symbol
_atom_type_description
_atom_type_scat_dispersion_real
_atom_type_scat_dispersion_imag
_atom_type_scat_source
C C 0.0033 0.0016 'International Tables Vol C Tables 4.2.6.8 and 6.1.1.4'
H H 0 0 'International Tables Vol C Tables 4.2.6.8 and 6.1.1.4'
N N 0.0061 0.0033 'International Tables Vol C Tables 4.2.6.8 and 6.1.1.4'
O O 0.0106 0.006 'International Tables Vol C Tables 4.2.6.8 and 6.1.1.4'
P P 0.1023 0.0942 'International Tables Vol C Tables 4.2.6.8 and 6.1.1.4'

loop_
_geom_angle_atom_site_label_1
_geom_angle_atom_site_label_2
_geom_angle_atom_site_label_3
_geom_angle
O3 P1 O4 117.80(6)
O3 P1 O5 106.45(7)
O4 P1 O5 111.21(6)
O3 P1 H12 107.8(7)
O4 P1 H12 107.8(7)
O5 P1 H12 105.1(7)
P1 O5 H11 114.9(17)
C4 N1 H8 111.4(11)
C4 N1 H10 107.8(12)
H8 N1 H10 112.3(18)
C4 N1 H9 111.6(12)
H8 N1 H9 111.9(16)
H10 N1 H9 101.3(17)
C1 O1 H1 104.4(12)
O2 C1 O1 123.71(13)
O2 C1 C2 121.38(12)
O1 C1 C2 114.89(11)
C3 C2 C7 120.34(12)
C3 C2 C1 120.41(11)
C7 C2 C1 119.24(12)
C4 C3 C2 118.96(12)
C4 C3 H3 124.9(9)
C2 C3 H3 116.1(9)
C3 C4 C5 121.27(12)
C3 C4 N1 119.12(11)
C5 C4 N1 119.60(12)
C6 C5 C4 119.04(13)
C6 C5 H5 126.6(10)
C4 C5 H5 114.2(10)
C7 C6 C5 120.57(13)
C7 C6 H6 117.6(9)
C5 C6 H6 121.6(9)
C6 C7 C2 119.80(13)
C6 C7 H7 117.6(10)
C2 C7 H7 122.4(10)

loop_
_geom_bond_atom_site_label_1
_geom_bond_atom_site_label_2
_geom_bond_site_symmetry_2
_geom_bond_distance
_geom_bond_publ_flag
P1 O3 . 1.4931(11) ?
P1 O4 . 1.4954(11) ?
P1 O5 . 1.5593(12) ?
P1 H12 . 1.253(16) ?
O5 H11 . 0.85(3) ?
N1 C4 . 1.4657(17) ?
N1 H8 . 0.917(18) ?
N1 H10 . 0.97(2) ?
N1 H9 . 0.96(2) ?
O1 C1 . 1.3130(16) ?
O1 H1 . 0.85(2) ?
O2 C1 . 1.2169(16) ?
C1 C2 . 1.4905(18) ?
C2 C3 . 1.3855(18) ?
C2 C7 . 1.3938(18) ?
C3 C4 . 1.3823(18) ?
C3 H3 . 0.978(16) ?
C4 C5 . 1.3894(18) ?
C5 C6 . 1.384(2) ?
C5 H5 . 1.058(18) ?
C6 C7 . 1.378(2) ?
C6 H6 . 0.938(15) ?
C7 H7 . 1.016(18) ?

loop_
_geom_hbond_atom_site_label_D
_geom_hbond_atom_site_label_H
_geom_hbond_atom_site_label_A
_geom_hbond_site_symmetry_A
_geom_hbond_distance_DH
_geom_hbond_distance_HA
_geom_hbond_distance_DA
_geom_hbond_angle_DHA
O(5) H(11) O(4) 3_555 0.86(3) 1.71(3) 2.5590(19) 168(3)
O(1) H(1) O(3) 2_655 0.85(2) 1.78(3) 2.5982(16) 161.1(19)
N(1) H(8) O(4) 4_565 0.917(19) 1.860(19) 2.7693(17) 170.9(16)
N(1) H(9) O(2) 2_645 0.96(2) 1.84(3) 2.7865(17) 166(2)
N(1) H(10) O(3) 4_566 0.97(3) 1.94(3) 2.8740(18) 159(2)

loop_
_geom_torsion_atom_site_label_1
_geom_torsion_atom_site_label_2
_geom_torsion_atom_site_label_3
_geom_torsion_atom_site_label_4
_geom_torsion
_geom_torsion_publ_flag
O2 C1 C2 C3 -177.61(14) y
O1 C1 C2 C3 1.0(2) y
O2 C1 C2 C7 1.4(2) y
O1 C1 C2 C7 -179.99(12) y
C7 C2 C3 C4 -0.6(2) ?
C1 C2 C3 C4 178.32(12) ?
C2 C3 C4 C5 -0.5(2) ?
C2 C3 C4 N1 180.00(12) ?
C3 C4 C5 C6 1.2(2) ?
N1 C4 C5 C6 -179.27(12) ?
C4 C5 C6 C7 -0.8(2) ?
C5 C6 C7 C2 -0.3(2) ?
C3 C2 C7 C6 1.0(2) ?
C1 C2 C7 C6 -177.97(13) ?

loop_
_cod_related_entry_id
_cod_related_entry_database
_cod_related_entry_code
1 ChemSpider 21140085
